data_2239394
loop_
_publ_author_name
'Eren, Bilge'
'Demir, Sel\,cuk'
'Dal, Hakan'
'H\"okelek, Tuncer'

_publ_section_title
;
 4-Methyl-<i>N</i>-(4-methylphenylsulfonyl)-<i>N</i>-phenylbenzenesulfonamide
;
_journal_coeditor_code SU2692
_journal_issue 3
_journal_name_full 'Acta Crystallographica Section E'
_journal_page_first o238
_journal_page_last o239
_journal_paper_doi 10.1107/S1600536814002086
_journal_volume 70
_journal_year 2014
_chemical_formula_iupac 'C20 H19 N O4 S2'
_chemical_formula_moiety 'C20 H19 N O4 S2'
_chemical_formula_sum 'C20 H19 N O4 S2'
_chemical_formula_weight 401.51
_chemical_name_systematic
;
4-Methyl-<i>N</i>-(4-methylphenylsulfonyl)-<i>N</i>-phenylbenzenesulfonamide
;
_space_group_IT_number 15
_symmetry_cell_setting monoclinic
_symmetry_space_group_name_Hall '-C 2yc'
_symmetry_space_group_name_H-M 'C 1 2/c 1'
_atom_sites_solution_hydrogens geom
_atom_sites_solution_primary direct
_atom_sites_solution_secondary difmap
_audit_creation_method SHELXL-97
_cell_angle_alpha 90.00
_cell_angle_beta 96.015(3)
_cell_angle_gamma 90.00
_cell_formula_units_Z 4
_cell_length_a 18.1080(5)
_cell_length_b 9.3834(3)
_cell_length_c 11.4821(4)
_cell_measurement_reflns_used 3887
_cell_measurement_temperature 296(2)
_cell_measurement_theta_max 28.10
_cell_measurement_theta_min 2.26
_cell_volume 1940.24(11)
_computing_cell_refinement 'SAINT (Bruker, 2007)'
_computing_data_collection 'APEX2 (Bruker, 2007)'
_computing_data_reduction 'SAINT (Bruker, 2007)'
_computing_molecular_graphics 'ORTEP-3 for Windows (Farrugia, 2012)'
_computing_publication_material 'WinGX (Farrugia, 2012) and PLATON (Spek, 2009)'
_computing_structure_refinement 'SHELXL97 (Sheldrick, 2008)'
_computing_structure_solution 'SHELXS97 (Sheldrick, 2008)'
_diffrn_ambient_temperature 296(2)
_diffrn_measured_fraction_theta_full 1.000
_diffrn_measured_fraction_theta_max 1.000
_diffrn_measurement_device_type 'Bruker Kappa APEXII CCD area-detector'
_diffrn_measurement_method '\f and \w scans'
_diffrn_radiation_monochromator graphite
_diffrn_radiation_source 'fine-focus sealed tube'
_diffrn_radiation_type MoK\a
_diffrn_radiation_wavelength 0.71073
_diffrn_reflns_av_R_equivalents 0.0224
_diffrn_reflns_av_sigmaI/netI 0.0217
_diffrn_reflns_limit_h_max 23
_diffrn_reflns_limit_h_min -24
_diffrn_reflns_limit_k_max 12
_diffrn_reflns_limit_k_min -10
_diffrn_reflns_limit_l_max 15
_diffrn_reflns_limit_l_min -15
_diffrn_reflns_number 9411
_diffrn_reflns_theta_full 28.40
_diffrn_reflns_theta_max 28.40
_diffrn_reflns_theta_min 2.26
_exptl_absorpt_coefficient_mu 0.300
_exptl_absorpt_correction_type none
_exptl_crystal_colour colourless
_exptl_crystal_density_diffrn 1.375
_exptl_crystal_density_method 'not measured'
_exptl_crystal_description block
_exptl_crystal_F_000 840
_exptl_crystal_size_max 0.249
_exptl_crystal_size_mid 0.215
_exptl_crystal_size_min 0.136
_refine_diff_density_max 0.238
_refine_diff_density_min -0.386
_refine_ls_extinction_method none
_refine_ls_goodness_of_fit_ref 1.047
_refine_ls_hydrogen_treatment constr
_refine_ls_matrix_type full
_refine_ls_number_parameters 125
_refine_ls_number_reflns 2441
_refine_ls_number_restraints 0
_refine_ls_restrained_S_all 1.047
_refine_ls_R_factor_all 0.0490
_refine_ls_R_factor_gt 0.0377
_refine_ls_shift/su_max 0.000
_refine_ls_shift/su_mean 0.000
_refine_ls_structure_factor_coef Fsqd
_refine_ls_weighting_details 'calc w=1/[\s^2^(Fo^2^)+(0.0574P)^2^+0.9900P] where P=(Fo^2^+2Fc^2^)/3'
_refine_ls_weighting_scheme calc
_refine_ls_wR_factor_gt 0.1010
_refine_ls_wR_factor_ref 0.1089
_reflns_number_gt 1981
_reflns_number_total 2441
_reflns_threshold_expression I>2\s(I)
_cod_data_source_file su2692sup1.cif
_cod_data_source_block I
_cod_original_sg_symbol_H-M 'C 2/c'
_cod_database_code 2239394
_cod_database_fobs_code 2239394

loop_
_symmetry_equiv_pos_as_xyz
'x, y, z'
'-x, y, -z+1/2'
'x+1/2, y+1/2, z'
'-x+1/2, y+1/2, -z+1/2'
'-x, -y, -z'
'x, -y, z-1/2'
'-x+1/2, -y+1/2, -z'
'x+1/2, -y+1/2, z-1/2'

loop_
_atom_site_type_symbol
_atom_site_label
_atom_site_fract_x
_atom_site_fract_y
_atom_site_fract_z
_atom_site_U_iso_or_equiv
_atom_site_adp_type
_atom_site_calc_flag
_atom_site_refinement_flags
_atom_site_occupancy
_atom_site_symmetry_multiplicity
S S1 0.06888(2) 0.13028(4) 0.33345(3) 0.03537(14) Uani d . 1 1
O O1 0.08971(7) 0.22464(13) 0.42817(10) 0.0471(3) Uani d . 1 1
O O2 0.04424(7) -0.00962(13) 0.35650(11) 0.0491(3) Uani d . 1 1
N N1 0.0000 0.21329(18) 0.2500 0.0332(4) Uani d S 1 2
C C1 0.14280(9) 0.12114(17) 0.24640(14) 0.0369(3) Uani d . 1 1
C C2 0.20477(10) 0.2045(2) 0.27464(17) 0.0533(5) Uani d . 1 1
H H2 0.2065 0.2682 0.3369 0.064 Uiso calc R 1 1
C C3 0.26449(11) 0.1920(2) 0.2089(2) 0.0622(5) Uani d . 1 1
H H3 0.3066 0.2472 0.2284 0.075 Uiso calc R 1 1
C C4 0.26270(10) 0.0998(2) 0.11573(17) 0.0502(4) Uani d . 1 1
C C5 0.19959(10) 0.0185(2) 0.08876(17) 0.0555(5) Uani d . 1 1
H H5 0.1976 -0.0443 0.0258 0.067 Uiso calc R 1 1
C C6 0.13953(10) 0.0282(2) 0.15261(17) 0.0505(4) Uani d . 1 1
H H6 0.0974 -0.0270 0.1330 0.061 Uiso calc R 1 1
C C7 0.0000 0.3675(2) 0.2500 0.0303(4) Uani d S 1 2
C C8 0.03282(9) 0.43935(18) 0.16443(14) 0.0416(4) Uani d . 1 1
H H8 0.0547 0.3897 0.1069 0.050 Uiso calc R 1 1
C C9 0.03269(12) 0.5865(2) 0.16553(18) 0.0575(5) Uani d . 1 1
H H9 0.0549 0.6366 0.1086 0.069 Uiso calc R 1 1
C C10 0.0000 0.6588(3) 0.2500 0.0642(8) Uani d S 1 2
H H10 0.0000 0.7579 0.2500 0.077 Uiso calc SR 1 2
C C11 0.32811(12) 0.0864(3) 0.0452(2) 0.0711(6) Uani d . 1 1
H H11A 0.3110 0.0578 -0.0333 0.107 Uiso calc R 1 1
H H11B 0.3620 0.0163 0.0805 0.107 Uiso calc R 1 1
H H11C 0.3529 0.1767 0.0435 0.107 Uiso calc R 1 1

loop_
_atom_site_aniso_label
_atom_site_aniso_U_11
_atom_site_aniso_U_22
_atom_site_aniso_U_33
_atom_site_aniso_U_12
_atom_site_aniso_U_13
_atom_site_aniso_U_23
S1 0.0368(2) 0.0329(2) 0.0360(2) 0.00350(15) 0.00149(15) 0.00050(14)
O1 0.0507(7) 0.0514(7) 0.0377(6) 0.0076(6) -0.0026(5) -0.0083(5)
O2 0.0542(7) 0.0365(7) 0.0565(7) 0.0010(5) 0.0051(6) 0.0118(5)
N1 0.0307(9) 0.0270(9) 0.0416(9) 0.000 0.0019(7) 0.000
C1 0.0326(7) 0.0355(8) 0.0421(8) 0.0054(6) 0.0014(6) -0.0017(6)
C2 0.0428(10) 0.0543(12) 0.0634(11) -0.0051(8) 0.0085(8) -0.0180(9)
C3 0.0400(10) 0.0637(14) 0.0836(14) -0.0079(9) 0.0102(9) -0.0130(11)
C4 0.0383(9) 0.0586(11) 0.0542(10) 0.0136(8) 0.0077(8) 0.0061(9)
C5 0.0433(10) 0.0721(13) 0.0507(10) 0.0088(9) 0.0036(8) -0.0189(9)
C6 0.0373(9) 0.0587(11) 0.0551(10) 0.0005(8) 0.0023(7) -0.0181(9)
C7 0.0289(9) 0.0271(10) 0.0353(10) 0.000 0.0052(8) 0.000
C8 0.0416(9) 0.0435(10) 0.0412(8) -0.0051(7) 0.0116(7) 0.0032(7)
C9 0.0655(13) 0.0455(11) 0.0606(11) -0.0167(10) 0.0013(9) 0.0166(9)
C10 0.076(2) 0.0270(13) 0.084(2) 0.000 -0.0178(17) 0.000
C11 0.0481(11) 0.0943(18) 0.0736(14) 0.0158(12) 0.0198(10) 0.0051(13)

loop_
_atom_type_symbol
_atom_type_description
_atom_type_scat_dispersion_real
_atom_type_scat_dispersion_imag
_atom_type_scat_source
C C 0.0030 0.0020 'International Tables Vol C Tables 4.2.6.8 and 6.1.1.4'
H H 0.0000 0.0000 'International Tables Vol C Tables 4.2.6.8 and 6.1.1.4'
N N 0.0060 0.0030 'International Tables Vol C Tables 4.2.6.8 and 6.1.1.4'
O O 0.0110 0.0060 'International Tables Vol C Tables 4.2.6.8 and 6.1.1.4'
S S 0.1250 0.1230 'International Tables Vol C Tables 4.2.6.8 and 6.1.1.4'

loop_
_geom_angle_atom_site_label_1
_geom_angle_atom_site_label_2
_geom_angle_atom_site_label_3
_geom_angle_site_symmetry_1
_geom_angle_site_symmetry_3
_geom_angle
O1 S1 N1 . . 105.59(7)
O1 S1 C1 . . 108.00(8)
O2 S1 O1 . . 119.74(8)
O2 S1 N1 . . 107.79(8)
O2 S1 C1 . . 109.53(8)
N1 S1 C1 . . 105.22(5)
S1 N1 S1 2 . 124.83(11)
C7 N1 S1 . . 117.58(5)
C7 N1 S1 . 2 117.58(5)
C2 C1 S1 . . 119.29(13)
C2 C1 C6 . . 120.59(16)
C6 C1 S1 . . 120.10(13)
C1 C2 C3 . . 119.09(17)
C1 C2 H2 . . 120.5
C3 C2 H2 . . 120.5
C2 C3 H3 . . 119.3
C4 C3 C2 . . 121.38(18)
C4 C3 H3 . . 119.3
C3 C4 C5 . . 118.27(17)
C3 C4 C11 . . 120.97(19)
C5 C4 C11 . . 120.76(19)
C4 C5 H5 . . 119.2
C6 C5 C4 . . 121.70(17)
C6 C5 H5 . . 119.2
C1 C6 H6 . . 120.5
C5 C6 C1 . . 118.97(17)
C5 C6 H6 . . 120.5
C8 C7 N1 2 . 119.33(10)
C8 C7 N1 . . 119.33(10)
C8 C7 C8 2 . 121.3(2)
C7 C8 C9 . . 118.82(17)
C7 C8 H8 . . 120.6
C9 C8 H8 . . 120.6
C8 C9 H9 . . 119.9
C10 C9 C8 . . 120.26(19)
C10 C9 H9 . . 119.9
C9 C10 C9 2 . 120.5(3)
C9 C10 H10 2 . 119.8
C9 C10 H10 . . 119.8
C4 C11 H11A . . 109.5
C4 C11 H11B . . 109.5
C4 C11 H11C . . 109.5
H11A C11 H11B . . 109.5
H11A C11 H11C . . 109.5
H11B C11 H11C . . 109.5

loop_
_geom_bond_atom_site_label_1
_geom_bond_atom_site_label_2
_geom_bond_site_symmetry_2
_geom_bond_distance
S1 O1 . 1.4223(12)
S1 O2 . 1.4203(13)
S1 N1 . 1.6822(9)
S1 C1 . 1.7546(17)
N1 S1 2 1.6822(9)
C1 C2 . 1.378(2)
C1 C6 . 1.382(2)
C2 C3 . 1.387(3)
C2 H2 . 0.9300
C3 H3 . 0.9300
C4 C3 . 1.374(3)
C4 C5 . 1.382(3)
C4 C11 . 1.508(3)
C5 H5 . 0.9300
C6 C5 . 1.377(3)
C6 H6 . 0.9300
C7 N1 . 1.447(3)
C7 C8 2 1.3768(18)
C7 C8 . 1.3768(18)
C8 C9 . 1.380(3)
C8 H8 . 0.9300
C9 C10 . 1.368(3)
C9 H9 . 0.9300
C10 C9 2 1.368(3)
C10 H10 . 0.9300
C11 H11A . 0.9600
C11 H11B . 0.9600
C11 H11C . 0.9600

loop_
_geom_hbond_atom_site_label_D
_geom_hbond_atom_site_label_H
_geom_hbond_atom_site_label_A
_geom_hbond_site_symmetry_A
_geom_hbond_distance_DH
_geom_hbond_distance_HA
_geom_hbond_distance_DA
_geom_hbond_angle_DHA
_geom_hbond_publ_flag
C6 H6 O2 2_555 0.93 2.59 3.337(2) 138 yes
C9 H9 O1 6_565 0.93 2.58 3.496(2) 168 yes
C10 H10 O2 1_565 0.93 2.59 3.408(3) 147 yes
C10 H10 O2 2_565 0.93 2.59 3.408(3) 147 yes

loop_
_geom_torsion_atom_site_label_1
_geom_torsion_atom_site_label_2
_geom_torsion_atom_site_label_3
_geom_torsion_atom_site_label_4
_geom_torsion_site_symmetry_1
_geom_torsion_site_symmetry_4
_geom_torsion
O1 S1 N1 S1 . 2 -151.02(6)
O1 S1 N1 C7 . . 28.98(6)
O2 S1 N1 S1 . 2 -21.94(6)
O2 S1 N1 C7 . . 158.06(6)
C1 S1 N1 S1 . 2 94.88(6)
C1 S1 N1 C7 . . -85.12(6)
O1 S1 C1 C2 . . -3.00(17)
O1 S1 C1 C6 . . 175.15(14)
O2 S1 C1 C2 . . -134.97(15)
O2 S1 C1 C6 . . 43.18(16)
N1 S1 C1 C2 . . 109.41(15)
N1 S1 C1 C6 . . -72.44(16)
S1 C1 C2 C3 . . 177.00(16)
C6 C1 C2 C3 . . -1.1(3)
S1 C1 C6 C5 . . -177.22(15)
C2 C1 C6 C5 . . 0.9(3)
C1 C2 C3 C4 . . 0.8(3)
C5 C4 C3 C2 . . -0.2(3)
C11 C4 C3 C2 . . -179.7(2)
C3 C4 C5 C6 . . -0.1(3)
C11 C4 C5 C6 . . 179.42(19)
C1 C6 C5 C4 . . -0.3(3)
C8 C7 N1 S1 . . 94.21(8)
C8 C7 N1 S1 2 . -85.79(8)
C8 C7 N1 S1 . 2 -85.79(8)
C8 C7 N1 S1 2 2 94.21(8)
N1 C7 C8 C9 . . -179.79(12)
C8 C7 C8 C9 2 . 0.21(12)
C7 C8 C9 C10 . . -0.4(2)
C8 C9 C10 C9 . 2 0.21(13)
